data_4083363
loop_
_publ_author_name
'Bentivegna, BriAnne'
'Mariani, Christine I.'
'Smith, Jason R.'
'Ma, Shuhua'
'Rheingold, Arnold L.'
'Brunker, Tim J.'

_publ_section_title
;
 Formation, Stability, and Structures of Borenium and Boronium Cations
 Derived from Pentamethylazaferrocene--Boranes by Hydride or Chloride
 Abstraction Reactions
;
_journal_issue 11
_journal_name_full Organometallics
_journal_page_first 2820
_journal_paper_doi 10.1021/om500348u
_journal_volume 33
_journal_year 2014
_chemical_formula_sum 'C14 H19 B Cl3 Fe N'
_chemical_formula_weight 374.31
_chemical_name_systematic
; 
 ? 
;
_space_group_IT_number 14
_symmetry_cell_setting monoclinic
_symmetry_space_group_name_Hall '-P 2ybc'
_symmetry_space_group_name_H-M 'P 1 21/c 1'
_atom_sites_solution_hydrogens geom
_atom_sites_solution_primary direct
_atom_sites_solution_secondary difmap
_audit_creation_method SHELXL-97
_cell_angle_alpha 90.00
_cell_angle_beta 93.4680(10)
_cell_angle_gamma 90.00
_cell_formula_units_Z 4
_cell_length_a 11.3588(3)
_cell_length_b 9.8012(3)
_cell_length_c 14.7843(4)
_cell_measurement_reflns_used 6575
_cell_measurement_temperature 100(2)
_cell_measurement_theta_max 26.37
_cell_measurement_theta_min 2.49
_cell_volume 1642.92(8)
_computing_cell_refinement 'Bruker SAINT'
_computing_data_collection 'Bruker APEX2'
_computing_data_reduction 'Bruker SAINT'
_computing_molecular_graphics 'Bruker SHELXTL'
_computing_publication_material 'Bruker SHELXTL'
_computing_structure_refinement 'SHELXL-97 (Sheldrick, 1997)'
_computing_structure_solution 'SHELXS-97 (Sheldrick, 1990)'
_diffrn_ambient_temperature 100(2)
_diffrn_measured_fraction_theta_full 0.972
_diffrn_measured_fraction_theta_max 0.965
_diffrn_measurement_device_type 'Bruker APEX-II CCD'
_diffrn_measurement_method '\f and \w scans'
_diffrn_radiation_monochromator graphite
_diffrn_radiation_source 'fine-focus sealed tube'
_diffrn_radiation_type MoK\a
_diffrn_radiation_wavelength 0.71073
_diffrn_reflns_av_R_equivalents 0.0209
_diffrn_reflns_av_sigmaI/netI 0.0209
_diffrn_reflns_limit_h_max 14
_diffrn_reflns_limit_h_min -13
_diffrn_reflns_limit_k_max 12
_diffrn_reflns_limit_k_min -12
_diffrn_reflns_limit_l_max 18
_diffrn_reflns_limit_l_min -17
_diffrn_reflns_number 9548
_diffrn_reflns_theta_full 25.00
_diffrn_reflns_theta_max 26.37
_diffrn_reflns_theta_min 2.49
_exptl_absorpt_coefficient_mu 1.393
_exptl_absorpt_correction_T_max 0.8506
_exptl_absorpt_correction_T_min 0.6799
_exptl_absorpt_correction_type multi-scan
_exptl_absorpt_process_details SADABS
_exptl_crystal_colour orange
_exptl_crystal_density_diffrn 1.513
_exptl_crystal_density_method 'not measured'
_exptl_crystal_description rod
_exptl_crystal_F_000 768
_exptl_crystal_size_max 0.30
_exptl_crystal_size_mid 0.22
_exptl_crystal_size_min 0.12
_refine_diff_density_max 0.332
_refine_diff_density_min -0.243
_refine_diff_density_rms 0.048
_refine_ls_extinction_method none
_refine_ls_goodness_of_fit_ref 1.057
_refine_ls_hydrogen_treatment constr
_refine_ls_matrix_type full
_refine_ls_number_parameters 186
_refine_ls_number_reflns 3239
_refine_ls_number_restraints 0
_refine_ls_restrained_S_all 1.057
_refine_ls_R_factor_all 0.0219
_refine_ls_R_factor_gt 0.0199
_refine_ls_shift/su_max 0.002
_refine_ls_shift/su_mean 0.000
_refine_ls_structure_factor_coef Fsqd
_refine_ls_weighting_details 'calc w=1/[\s^2^(Fo^2^)+(0.0210P)^2^+0.8435P] where P=(Fo^2^+2Fc^2^)/3'
_refine_ls_weighting_scheme calc
_refine_ls_wR_factor_gt 0.0494
_refine_ls_wR_factor_ref 0.0506
_reflns_number_gt 3022
_reflns_number_total 3239
_reflns_threshold_expression >2sigma(I)
_cod_data_source_file om500348u_si_002.cif
_cod_data_source_block towson15
_cod_depositor_comments
;
The following automatic conversions were performed:

'_symmetry_cell_setting' value 'Monoclinic' changed to 'monoclinic'
according to
/usr/data/users/saulius/crontab/automatic-downloads/rss-feeds/ACS/lib/dictionaries/cif_core.dic
dictionary named 'cif_core.dic' version 2.4.2 from 2011-04-26.

Automatic conversion script
Id: cif_fix_values 2281 2013-09-26 08:29:07Z andrius 

 Adding full bibliography for 4083363--4083368.cif.
;
_cod_original_sg_symbol_H-M P2(1)/c
_cod_database_code 4083363

loop_
_symmetry_equiv_pos_as_xyz
'x, y, z'
'-x, y+1/2, -z+1/2'
'-x, -y, -z'
'x, -y-1/2, z-1/2'

loop_
_atom_site_label
_atom_site_type_symbol
_atom_site_fract_x
_atom_site_fract_y
_atom_site_fract_z
_atom_site_U_iso_or_equiv
_atom_site_adp_type
_atom_site_occupancy
_atom_site_symmetry_multiplicity
_atom_site_calc_flag
_atom_site_refinement_flags
Fe1 Fe 0.770473(17) -0.017801(19) 0.274928(12) 0.01003(6) Uani 1 1 d .
Cl1 Cl 0.91776(3) 0.36287(3) 0.44729(2) 0.01817(9) Uani 1 1 d .
Cl2 Cl 0.65898(3) 0.29709(4) 0.40607(2) 0.02047(9) Uani 1 1 d .
Cl3 Cl 0.81035(3) 0.11598(4) 0.53355(2) 0.02020(9) Uani 1 1 d .
N1 N 0.84120(10) 0.13790(11) 0.34866(8) 0.0124(2) Uani 1 1 d .
C1 C 0.59035(12) -0.04116(14) 0.25362(10) 0.0147(3) Uani 1 1 d .
C2 C 0.65068(12) -0.09481(14) 0.17923(9) 0.0131(3) Uani 1 1 d .
C3 C 0.72867(12) -0.19975(14) 0.21375(9) 0.0122(3) Uani 1 1 d .
C4 C 0.71741(12) -0.21039(14) 0.30936(9) 0.0132(3) Uani 1 1 d .
C5 C 0.63119(12) -0.11312(14) 0.33355(9) 0.0144(3) Uani 1 1 d .
C6 C 0.49529(14) 0.06523(17) 0.24812(12) 0.0248(3) Uani 1 1 d .
H6A H 0.4182 0.0208 0.2389 0.037 Uiso 1 1 calc R
H6B H 0.5076 0.1267 0.1973 0.037 Uiso 1 1 calc R
H6C H 0.4980 0.1177 0.3046 0.037 Uiso 1 1 calc R
C7 C 0.63531(14) -0.04981(16) 0.08246(10) 0.0210(3) Uani 1 1 d .
H7A H 0.5783 -0.1096 0.0496 0.032 Uiso 1 1 calc R
H7B H 0.7113 -0.0547 0.0545 0.032 Uiso 1 1 calc R
H7C H 0.6063 0.0443 0.0799 0.032 Uiso 1 1 calc R
C8 C 0.80617(14) -0.28598(15) 0.15853(10) 0.0204(3) Uani 1 1 d .
H8A H 0.7620 -0.3661 0.1359 0.031 Uiso 1 1 calc R
H8B H 0.8753 -0.3156 0.1963 0.031 Uiso 1 1 calc R
H8C H 0.8319 -0.2326 0.1072 0.031 Uiso 1 1 calc R
C9 C 0.78401(14) -0.30742(16) 0.37194(10) 0.0220(3) Uani 1 1 d .
H9A H 0.7388 -0.3920 0.3767 0.033 Uiso 1 1 calc R
H9B H 0.7961 -0.2658 0.4320 0.033 Uiso 1 1 calc R
H9C H 0.8606 -0.3279 0.3480 0.033 Uiso 1 1 calc R
C10 C 0.58581(15) -0.09377(17) 0.42577(10) 0.0246(4) Uani 1 1 d .
H10A H 0.5119 -0.1444 0.4297 0.037 Uiso 1 1 calc R
H10B H 0.5716 0.0035 0.4361 0.037 Uiso 1 1 calc R
H10C H 0.6442 -0.1278 0.4718 0.037 Uiso 1 1 calc R
C11 C 0.92011(12) 0.02713(14) 0.35072(10) 0.0148(3) Uani 1 1 d .
H11A H 0.9507 -0.0229 0.4062 0.018 Uiso 1 1 calc R
C12 C 0.94987(13) -0.00001(15) 0.26135(11) 0.0188(3) Uani 1 1 d .
H12A H 1.0036 -0.0740 0.2421 0.023 Uiso 1 1 calc R
C13 C 0.88898(13) 0.09471(15) 0.20347(10) 0.0189(3) Uani 1 1 d .
H13A H 0.8916 0.0994 0.1361 0.023 Uiso 1 1 calc R
C14 C 0.82152(13) 0.17868(14) 0.25762(9) 0.0156(3) Uani 1 1 d .
H14A H 0.7693 0.2552 0.2353 0.019 Uiso 1 1 calc R
B1 B 0.80665(14) 0.22435(16) 0.43107(10) 0.0141(3) Uani 1 1 d .

loop_
_atom_site_aniso_label
_atom_site_aniso_U_11
_atom_site_aniso_U_22
_atom_site_aniso_U_33
_atom_site_aniso_U_23
_atom_site_aniso_U_13
_atom_site_aniso_U_12
Fe1 0.00985(11) 0.01031(10) 0.00996(10) -0.00128(7) 0.00101(8) -0.00050(7)
Cl1 0.02247(19) 0.01548(16) 0.01664(17) -0.00380(13) 0.00187(14) -0.00643(14)
Cl2 0.01832(18) 0.01961(18) 0.02327(18) -0.00611(14) -0.00032(15) 0.00477(14)
Cl3 0.0287(2) 0.01952(18) 0.01236(16) 0.00240(13) 0.00125(15) -0.00410(15)
N1 0.0136(6) 0.0118(5) 0.0118(5) -0.0005(4) -0.0001(5) -0.0017(5)
C1 0.0097(7) 0.0134(6) 0.0210(7) -0.0035(6) -0.0001(6) -0.0020(5)
C2 0.0113(7) 0.0136(6) 0.0141(7) -0.0009(5) -0.0023(6) -0.0017(5)
C3 0.0113(7) 0.0117(6) 0.0134(6) -0.0019(5) -0.0004(5) -0.0022(5)
C4 0.0131(7) 0.0123(6) 0.0139(6) -0.0001(5) -0.0004(6) -0.0035(5)
C5 0.0126(7) 0.0158(7) 0.0150(7) -0.0030(5) 0.0030(6) -0.0048(5)
C6 0.0146(7) 0.0225(8) 0.0368(9) -0.0071(7) -0.0019(7) 0.0054(6)
C7 0.0219(8) 0.0245(8) 0.0159(7) 0.0031(6) -0.0052(6) -0.0019(6)
C8 0.0200(8) 0.0200(7) 0.0212(7) -0.0077(6) 0.0026(6) 0.0029(6)
C9 0.0257(8) 0.0186(7) 0.0210(7) 0.0061(6) -0.0036(7) -0.0018(6)
C10 0.0256(8) 0.0294(8) 0.0199(8) -0.0072(6) 0.0113(7) -0.0096(7)
C11 0.0102(7) 0.0136(7) 0.0203(7) -0.0026(5) -0.0016(6) -0.0007(5)
C12 0.0114(7) 0.0206(7) 0.0247(8) -0.0074(6) 0.0040(6) -0.0045(6)
C13 0.0202(8) 0.0213(7) 0.0157(7) -0.0038(6) 0.0061(6) -0.0105(6)
C14 0.0199(7) 0.0139(7) 0.0128(6) 0.0004(5) 0.0004(6) -0.0059(6)
B1 0.0168(8) 0.0128(7) 0.0126(7) -0.0006(6) 0.0004(6) -0.0007(6)

loop_
_atom_type_symbol
_atom_type_description
_atom_type_scat_dispersion_real
_atom_type_scat_dispersion_imag
_atom_type_scat_source
C C 0.0033 0.0016 'International Tables Vol C Tables 4.2.6.8 and 6.1.1.4'
H H 0.0000 0.0000 'International Tables Vol C Tables 4.2.6.8 and 6.1.1.4'
N N 0.0061 0.0033 'International Tables Vol C Tables 4.2.6.8 and 6.1.1.4'
B B 0.0013 0.0007 'International Tables Vol C Tables 4.2.6.8 and 6.1.1.4'
Cl Cl 0.1484 0.1585 'International Tables Vol C Tables 4.2.6.8 and 6.1.1.4'
Fe Fe 0.3463 0.8444 'International Tables Vol C Tables 4.2.6.8 and 6.1.1.4'

loop_
_geom_angle_atom_site_label_1
_geom_angle_atom_site_label_2
_geom_angle_atom_site_label_3
_geom_angle
N1 Fe1 C11 40.75(5)
N1 Fe1 C14 40.76(5)
C11 Fe1 C14 68.13(6)
N1 Fe1 C3 167.33(5)
C11 Fe1 C3 126.81(6)
C14 Fe1 C3 146.33(5)
N1 Fe1 C2 151.66(5)
C11 Fe1 C2 164.24(6)
C14 Fe1 C2 116.44(6)
C3 Fe1 C2 40.97(5)
N1 Fe1 C4 132.48(5)
C11 Fe1 C4 108.14(6)
C14 Fe1 C4 172.78(5)
C3 Fe1 C4 40.88(5)
C2 Fe1 C4 68.89(5)
N1 Fe1 C1 121.73(5)
C11 Fe1 C1 154.02(6)
C14 Fe1 C1 111.95(6)
C3 Fe1 C1 68.52(5)
C2 Fe1 C1 40.73(5)
C4 Fe1 C1 68.47(6)
N1 Fe1 C12 68.00(5)
C11 Fe1 C12 40.24(6)
C14 Fe1 C12 67.50(6)
C3 Fe1 C12 103.58(6)
C2 Fe1 C12 125.59(6)
C4 Fe1 C12 114.03(6)
C1 Fe1 C12 165.59(6)
N1 Fe1 C5 113.88(5)
C11 Fe1 C5 120.18(6)
C14 Fe1 C5 135.32(6)
C3 Fe1 C5 68.20(5)
C2 Fe1 C5 68.31(5)
C4 Fe1 C5 40.48(5)
C1 Fe1 C5 40.44(6)
C12 Fe1 C5 149.41(6)
N1 Fe1 C13 67.89(5)
C11 Fe1 C13 67.56(6)
C14 Fe1 C13 40.03(6)
C3 Fe1 C13 112.25(5)
C2 Fe1 C13 105.56(6)
C4 Fe1 C13 145.32(6)
C1 Fe1 C13 130.39(6)
C12 Fe1 C13 39.91(6)
C5 Fe1 C13 170.64(6)
C11 N1 C14 107.67(11)
C11 N1 B1 126.49(12)
C14 N1 B1 124.15(12)
C11 N1 Fe1 70.11(7)
C14 N1 Fe1 70.30(7)
B1 N1 Fe1 136.57(9)
C5 C1 C2 107.92(12)
C5 C1 C6 125.76(13)
C2 C1 C6 126.20(14)
C5 C1 Fe1 70.09(8)
C2 C1 Fe1 69.00(8)
C6 C1 Fe1 129.42(10)
C1 C2 C3 107.75(12)
C1 C2 C7 126.35(13)
C3 C2 C7 125.90(12)
C1 C2 Fe1 70.27(8)
C3 C2 Fe1 69.35(8)
C7 C2 Fe1 125.88(10)
C4 C3 C2 108.32(12)
C4 C3 C8 126.02(13)
C2 C3 C8 125.64(12)
C4 C3 Fe1 70.03(8)
C2 C3 Fe1 69.68(8)
C8 C3 Fe1 127.27(10)
C5 C4 C3 107.61(12)
C5 C4 C9 126.67(13)
C3 C4 C9 125.72(13)
C5 C4 Fe1 70.40(8)
C3 C4 Fe1 69.10(8)
C9 C4 Fe1 126.22(10)
C4 C5 C1 108.40(12)
C4 C5 C10 126.26(14)
C1 C5 C10 125.28(13)
C4 C5 Fe1 69.12(8)
C1 C5 Fe1 69.48(8)
C10 C5 Fe1 129.56(10)
N1 C11 C12 108.31(13)
N1 C11 Fe1 69.14(7)
C12 C11 Fe1 71.41(9)
C11 C12 C13 107.89(13)
C11 C12 Fe1 68.35(8)
C13 C12 Fe1 70.44(8)
C14 C13 C12 107.63(13)
C14 C13 Fe1 68.24(8)
C12 C13 Fe1 69.64(8)
C13 C14 N1 108.50(13)
C13 C14 Fe1 71.74(8)
N1 C14 Fe1 68.95(7)
N1 B1 Cl2 108.92(10)
N1 B1 Cl3 109.57(10)
Cl2 B1 Cl3 111.26(8)
N1 B1 Cl1 107.32(9)
Cl2 B1 Cl1 110.28(8)
Cl3 B1 Cl1 109.40(8)

loop_
_geom_bond_atom_site_label_1
_geom_bond_atom_site_label_2
_geom_bond_distance
Fe1 N1 2.0141(11)
Fe1 C11 2.0268(14)
Fe1 C14 2.0318(14)
Fe1 C3 2.0425(13)
Fe1 C2 2.0470(14)
Fe1 C4 2.0549(13)
Fe1 C1 2.0639(14)
Fe1 C12 2.0670(15)
Fe1 C5 2.0720(13)
Fe1 C13 2.0775(14)
Cl1 B1 1.8592(16)
Cl2 B1 1.8395(17)
Cl3 B1 1.8487(16)
N1 C11 1.4071(18)
N1 C14 1.4090(17)
N1 B1 1.5537(18)
C1 C5 1.429(2)
C1 C2 1.4306(19)
C1 C6 1.500(2)
C2 C3 1.4313(19)
C2 C7 1.4971(19)
C3 C4 1.4309(18)
C3 C8 1.4976(19)
C4 C5 1.4277(19)
C4 C9 1.499(2)
C5 C10 1.4985(19)
C11 C12 1.409(2)
C12 C13 1.415(2)
C13 C14 1.407(2)
